data_2101684
loop_
_publ_author_name
'Schofield, P. F.'
'Knight, K. S.'
'Redfern, S. A. T.'
'Cressey, G.'

_publ_section_title
;
 Distortion Characteristics Across the Structural Phase Transition in
 (Cu~1{-~<i>x</i>}Zn~<i>x~</i>)WO~4~
;
_journal_issue 1
_journal_name_full 'Acta Crystallographica Section B'
_journal_page_first 102
_journal_page_last 112
_journal_paper_doi 10.1107/S0108768196010403
_journal_volume 53
_journal_year 1997
_chemical_formula_sum 'Cu0.6 O4 W Zn0.4'
_space_group_IT_number 2
_space_group_name_Hall '-P 1'
_space_group_name_H-M_alt 'P -1'
_symmetry_cell_setting triclinic
_symmetry_space_group_name_Hall '-P 1'
_symmetry_space_group_name_H-M 'P -1'
_cell_angle_alpha 88.871(3)
_cell_angle_beta 91.828(3)
_cell_angle_gamma 95.367(3)
_cell_formula_units_Z 2
_cell_length_a 4.6947(3)
_cell_length_b 5.8028(3)
_cell_length_c 4.89158(16)
_cell_volume 132.588(12)
_diffrn_radiation_probe neutron
_diffrn_radiation_type neutron
_diffrn_radiation_wavelength 1.227
_cod_data_source_file ha0150.cif
_cod_data_source_block 40
_cod_original_cell_volume 132.588(11)
_cod_original_formula_sum 'Cu0.60 O4 W1 Zn0.40'
_cod_database_code 2101684

loop_
_space_group_symop_id
_space_group_symop_operation_xyz
1 x,y,z
2 -x,-y,-z

loop_
_atom_site_label
_atom_site_fract_x
_atom_site_fract_y
_atom_site_fract_z
Zn 0.4996(16) 0.6712(11) 0.2578(16)
W -0.011(2) 0.17659(13) 0.2484(19)
O1 0.2549(17) 0.3763(14) 0.3999(18)
O2 0.2223(15) 0.9071(14) 0.4457(19)
O3 0.749(2) 0.3632(17) 0.078(2)
O4 0.7790(18) 0.8839(14) 0.0681(17)

loop_
_geom_bond_atom_site_label_1
_geom_bond_atom_site_label_2
_geom_bond_site_symmetry_2
_geom_bond_distance
_geom_bond_publ_flag
Zn O2 . 2.207(10) no
Zn O1 . 2.090(10) no
Zn O3 . 2.420(10) no
Zn O4 . 1.959(10) no
Zn O1 2_666 2.031(10) no
Zn O3 2_665 1.985(10) no
W O1 . 1.776(10) no
W O2 1_545 2.184(6) no
W O3 1_455 1.809(10) no
W O4 1_445 2.079(10) no
W O2 2_566 1.854(10) no
W O4 2_665 1.977(10) no
